data_2101194
loop_
_publ_author_name
'Darovsky, A.'
'Keserashvili, V.'
'Harlow, R.'
'Mutikainen, I.'

_publ_section_title
;
 Structure of oxidized forms of neodymium and praseodymium
 (bis)phthalocyanines
;
_journal_issue 5
_journal_name_full 'Acta Crystallographica Section B'
_journal_page_first 582
_journal_page_last 588
_journal_paper_doi 10.1107/S0108768194004192
_journal_volume 50
_journal_year 1994
_chemical_formula_sum 'C64 H32 N16 Nd'
_chemical_formula_weight 1169
_symmetry_cell_setting tetragonal
_symmetry_space_group_name_Hall '-P 4a 2b'
_symmetry_space_group_name_H-M 'P 4/n n c {origin @ -1 @ n n (n,c)}'
_cell_angle_alpha 90.0
_cell_angle_beta 90.0
_cell_angle_gamma 90.0
_cell_formula_units_Z 2
_cell_length_a 19.544(2)
_cell_length_b 19.544(2)
_cell_length_c 6.5140(10)
_cell_volume 2488.1(5)
_diffrn_radiation_type MoK\a
_diffrn_radiation_wavelength 0.71073
_exptl_absorpt_coefficient_mu 1.107
_exptl_crystal_density_diffrn 1.561
_cod_data_source_file cr0455.cif
_cod_data_source_block cr0455a
_cod_original_cell_volume 2488
_cod_database_code 2101194

loop_
_atom_site_label
_atom_site_fract_x
_atom_site_fract_y
_atom_site_fract_z
Nd1 .25 .25 .25
Nd2 .25 .25 .75
N1 .0938(2) .1755(2) .0036(9)
N2 .1548(2) .2837(2) .0134(7)
C1 .0975(2) .2444(4) .0040(8)
C2 .0366(2) .2877(2) -.0041(9)
C3 -.0331(3) .2734(4) -.012(2)
C4 -.0766(3) .3289(4) -.0150(10)
C5 .1046(4) -.0534(3) -.018(2)
C6 .0905(3) .0162(3) -.0160(10)
C7 .1456(3) .0606(2) -.0070(10)
C8 .1492(3) .1354(3) .0028(9)
